data_2106350
loop_
_publ_author_name
'Johansson, G.B.'
'Lindqvist, O.'

_publ_section_title
;
 The crystal structure of amminecopper(II) tellurate(IV) monohydrate Cu (N
 H3) Te O3 (H2 O)
;
_journal_name_full 'Acta Crystallographica B (24,1968-38,1982)'
_journal_page_first 2418
_journal_page_last 2421
_journal_volume 33
_journal_year 1977
_chemical_formula_sum 'Cu H5 N O4 Te'
_chemical_name_systematic 'Cu (N H3) Te O3 (H2 O)'
_space_group_IT_number 15
_symmetry_space_group_name_Hall '-C 2yc'
_symmetry_space_group_name_H-M 'C 1 2/c 1'
_cell_angle_alpha 90
_cell_angle_beta 97.18
_cell_angle_gamma 90
_cell_formula_units_Z 8
_cell_length_a 12.988
_cell_length_b 7.333
_cell_length_c 10.022
_cell_volume 947.020
_citation_journal_id_ASTM ACBCAR
_cod_data_source_file Johansson_ACBCAR_1977_586.cif
_cod_data_source_block H5Cu1N1O4Te1
_cod_original_cell_volume 947.0205
_cod_original_formula_sum 'H5 Cu1 N1 O4 Te1'
_cod_database_code 2106350

loop_
_symmetry_equiv_pos_as_xyz
x,y,z
-x,y,-z+1/2
-x,-y,-z
x,-y,z-1/2
x+1/2,y+1/2,z
-x+1/2,y+1/2,-z+1/2
-x+1/2,-y+1/2,-z
x+1/2,-y+1/2,z-1/2

loop_
_atom_site_label
_atom_site_type_symbol
_atom_site_fract_x
_atom_site_fract_y
_atom_site_fract_z
_atom_site_occupancy
_atom_site_U_iso_or_equiv
O3 O-2 0.2298 -0.0636 0.0977 1 0.0
Cu1 Cu+2 0.3332 0.0941 0.0302 1 0.0
O2 O-2 0.3604 -0.0872 -0.1036 1 0.0
O5 O-2 0.5 0.474 0.25 1 0.0
O4 O-2 0.5 0.0454 0.75 1 0.0
Te1 Te+4 0.24441 0.21261 0.3134 1 0.0
O1 O-2 0.3044 0.2823 0.1594 1 0.0
N1 N-3 0.4396 0.266 -0.0244 1 0.0
